data_4079124
loop_
_publ_author_name
'Nikitin, Kirill'
'Bothe, Cornelia'
'M\"uller-Bunz, Helge'
'Ortin, Yannick'
'McGlinchey, Michael J.'

_publ_section_title
;
 High and Low Rotational Barriers in Metal Tricarbonyl Complexes of 2- and
 3-Indenyl Anthracenes and Triptycenes: Rational Design of Molecular
 Brakes
;
_journal_issue 17
_journal_name_full Organometallics
_journal_page_first 6183
_journal_paper_doi 10.1021/om300512z
_journal_volume 31
_journal_year 2012
_chemical_formula_moiety 'C23 H17 O3 Re'
_chemical_formula_sum 'C23 H17 O3 Re'
_chemical_formula_weight 527.57
_chemical_name_systematic
; 
 ? 
;
_space_group_IT_number 14
_symmetry_cell_setting monoclinic
_symmetry_space_group_name_Hall '-P 2ybc'
_symmetry_space_group_name_H-M 'P 1 21/c 1'
_atom_sites_solution_hydrogens geom
_atom_sites_solution_primary direct
_atom_sites_solution_secondary difmap
_audit_creation_method SHELXL-97
_cell_angle_alpha 90.00
_cell_angle_beta 111.483(3)
_cell_angle_gamma 90.00
_cell_formula_units_Z 4
_cell_length_a 15.186(3)
_cell_length_b 8.2628(15)
_cell_length_c 16.016(3)
_cell_measurement_reflns_used 6850
_cell_measurement_temperature 100(2)
_cell_measurement_theta_max 28.25
_cell_measurement_theta_min 2.58
_cell_volume 1870.1(6)
_computing_cell_refinement 'Bruker SAINT'
_computing_data_collection 'Bruker SMART'
_computing_data_reduction 'Bruker SAINT'
_computing_molecular_graphics 'Bruker SHELXTL'
_computing_publication_material 'Bruker SHELXTL'
_computing_structure_refinement 'SHELXL-97 (Sheldrick, 2008)'
_computing_structure_solution 'SHELXS-97 (Sheldrick, 2008)'
_diffrn_ambient_temperature 100(2)
_diffrn_detector_area_resol_mean 8.366
_diffrn_measured_fraction_theta_full 0.997
_diffrn_measured_fraction_theta_max 0.997
_diffrn_measurement_device_type 'CCD area detector'
_diffrn_measurement_method '\f and \w scans'
_diffrn_radiation_monochromator graphite
_diffrn_radiation_source 'sealed tube'
_diffrn_radiation_type MoK\a
_diffrn_radiation_wavelength 0.71073
_diffrn_reflns_av_R_equivalents 0.0351
_diffrn_reflns_av_sigmaI/netI 0.0313
_diffrn_reflns_limit_h_max 20
_diffrn_reflns_limit_h_min -20
_diffrn_reflns_limit_k_max 11
_diffrn_reflns_limit_k_min -11
_diffrn_reflns_limit_l_max 21
_diffrn_reflns_limit_l_min -21
_diffrn_reflns_number 18324
_diffrn_reflns_theta_full 28.29
_diffrn_reflns_theta_max 28.29
_diffrn_reflns_theta_min 2.58
_exptl_absorpt_coefficient_mu 6.518
_exptl_absorpt_correction_T_max 0.9377
_exptl_absorpt_correction_T_min 0.6397
_exptl_absorpt_correction_type multi-scan
_exptl_absorpt_process_details
; 
 SADABS v.2.10 (Bruker,2003) was used for absorption correction. 
 R(int) for selected reflections was 0.090 before and 0.031 after 
 correction. The Ratio of minimum to maximum transmission is 0.682197. 
 The \l/2 correction factor is 0.0015 
;
_exptl_crystal_colour colourless
_exptl_crystal_density_diffrn 1.874
_exptl_crystal_density_method 'not measured'
_exptl_crystal_description plate
_exptl_crystal_F_000 1016
_exptl_crystal_size_max 0.30
_exptl_crystal_size_mid 0.20
_exptl_crystal_size_min 0.01
_refine_diff_density_max 1.637
_refine_diff_density_min -1.147
_refine_diff_density_rms 0.152
_refine_ls_extinction_method none
_refine_ls_goodness_of_fit_ref 1.048
_refine_ls_hydrogen_treatment constr
_refine_ls_matrix_type full
_refine_ls_number_parameters 246
_refine_ls_number_reflns 4613
_refine_ls_number_restraints 0
_refine_ls_restrained_S_all 1.048
_refine_ls_R_factor_all 0.0346
_refine_ls_R_factor_gt 0.0287
_refine_ls_shift/su_max 0.002
_refine_ls_shift/su_mean 0.000
_refine_ls_structure_factor_coef Fsqd
_refine_ls_weighting_details 'calc w=1/[\s^2^(Fo^2^)+(0.0367P)^2^+1.3251P] where P=(Fo^2^+2Fc^2^)/3'
_refine_ls_weighting_scheme calc
_refine_ls_wR_factor_gt 0.0645
_refine_ls_wR_factor_ref 0.0667
_reflns_number_gt 4069
_reflns_number_total 4613
_reflns_threshold_expression I>2\s(I)
_cod_data_source_file om300512z_si_002.cif
_cod_data_source_block mjm259(17)
_cod_original_cell_volume 1870.0(6)
_cod_original_sg_symbol_H-M 'P 21/c'
_cod_database_code 4079124

loop_
_symmetry_equiv_pos_as_xyz
'x, y, z'
'-x, y+1/2, -z+1/2'
'-x, -y, -z'
'x, -y-1/2, z-1/2'

loop_
_atom_site_label
_atom_site_type_symbol
_atom_site_fract_x
_atom_site_fract_y
_atom_site_fract_z
_atom_site_U_iso_or_equiv
_atom_site_adp_type
_atom_site_occupancy
_atom_site_symmetry_multiplicity
_atom_site_calc_flag
_atom_site_refinement_flags
Re Re 0.130009(9) 0.533608(18) 0.268541(9) 0.01642(6) Uani 1 1 d .
C1 C 0.2521(2) 0.5800(5) 0.2184(2) 0.0176(7) Uani 1 1 d .
C2 C 0.1840(3) 0.7069(5) 0.1839(2) 0.0196(7) Uani 1 1 d .
C8 C 0.1326(3) 0.7480(5) 0.0867(3) 0.0264(9) Uani 1 1 d .
H8A H 0.1725 0.8184 0.0661 0.040 Uiso 1 1 calc R
H8B H 0.0734 0.8041 0.0795 0.040 Uiso 1 1 calc R
H8C H 0.1185 0.6483 0.0511 0.040 Uiso 1 1 calc R
C3 C 0.1753(3) 0.7941(4) 0.2572(2) 0.0182(7) Uani 1 1 d .
H3 H 0.1318 0.8792 0.2529 0.022 Uiso 1 1 calc R
C3A C 0.2439(2) 0.7313(4) 0.3389(2) 0.0170(7) Uani 1 1 d .
C4 C 0.2692(3) 0.7766(5) 0.4307(3) 0.0228(8) Uani 1 1 d .
H4 H 0.2381 0.8638 0.4472 0.027 Uiso 1 1 calc R
C5 C 0.3386(3) 0.6919(5) 0.4941(3) 0.0255(9) Uani 1 1 d .
H5 H 0.3573 0.7232 0.5552 0.031 Uiso 1 1 calc R
C6 C 0.3840(3) 0.5583(5) 0.4714(3) 0.0242(9) Uani 1 1 d .
H6 H 0.4312 0.5009 0.5179 0.029 Uiso 1 1 calc R
C7 C 0.3615(3) 0.5096(5) 0.3839(3) 0.0216(8) Uani 1 1 d .
H7 H 0.3921 0.4194 0.3696 0.026 Uiso 1 1 calc R
C7A C 0.2907(2) 0.5985(5) 0.3153(2) 0.0178(7) Uani 1 1 d .
C9 C 0.3230(3) 0.3114(5) 0.0608(3) 0.0269(9) Uani 1 1 d .
H9A H 0.3368 0.1944 0.0709 0.032 Uiso 1 1 calc R
H9B H 0.2984 0.3329 -0.0045 0.032 Uiso 1 1 calc R
C10 C 0.2535(3) 0.3647(5) 0.1017(3) 0.0231(8) Uani 1 1 d .
C16 C 0.1579(3) 0.2891(5) 0.0719(3) 0.0318(10) Uani 1 1 d .
H16A H 0.1315 0.3020 0.1190 0.048 Uiso 1 1 calc R
H16B H 0.1631 0.1737 0.0604 0.048 Uiso 1 1 calc R
H16C H 0.1163 0.3420 0.0168 0.048 Uiso 1 1 calc R
C11 C 0.2931(3) 0.4806(5) 0.1641(3) 0.0209(8) Uani 1 1 d .
C11A C 0.3915(3) 0.5092(5) 0.1706(3) 0.0201(8) Uani 1 1 d .
C12 C 0.4601(3) 0.6159(5) 0.2240(3) 0.0246(8) Uani 1 1 d .
H12 H 0.4479 0.6841 0.2663 0.030 Uiso 1 1 calc R
C13 C 0.5470(3) 0.6195(6) 0.2134(3) 0.0300(9) Uani 1 1 d .
H13 H 0.5948 0.6909 0.2495 0.036 Uiso 1 1 calc R
C14 C 0.5654(3) 0.5221(5) 0.1519(3) 0.0320(10) Uani 1 1 d .
H14 H 0.6253 0.5274 0.1459 0.038 Uiso 1 1 calc R
C15 C 0.4966(3) 0.4160(5) 0.0986(3) 0.0299(9) Uani 1 1 d .
H15 H 0.5092 0.3483 0.0564 0.036 Uiso 1 1 calc R
C15A C 0.4097(3) 0.4103(5) 0.1079(3) 0.0232(8) Uani 1 1 d .
C17 C 0.0153(3) 0.4854(5) 0.1730(3) 0.0230(8) Uani 1 1 d .
O17 O -0.0534(2) 0.4590(4) 0.1119(2) 0.0343(7) Uani 1 1 d .
C18 C 0.0599(3) 0.5542(5) 0.3465(3) 0.0219(8) Uani 1 1 d .
O18 O 0.0194(2) 0.5690(4) 0.3940(2) 0.0361(8) Uani 1 1 d .
C19 C 0.1523(3) 0.3091(5) 0.2973(3) 0.0255(8) Uani 1 1 d .
O19 O 0.1720(2) 0.1755(4) 0.3147(2) 0.0407(8) Uani 1 1 d .

loop_
_atom_site_aniso_label
_atom_site_aniso_U_11
_atom_site_aniso_U_22
_atom_site_aniso_U_33
_atom_site_aniso_U_23
_atom_site_aniso_U_13
_atom_site_aniso_U_12
Re 0.01507(8) 0.01676(9) 0.01813(9) -0.00283(6) 0.00692(6) -0.00199(6)
C1 0.0168(17) 0.0196(18) 0.0188(17) -0.0042(14) 0.0093(14) -0.0021(14)
C2 0.0200(17) 0.0210(19) 0.0199(18) 0.0012(15) 0.0097(15) -0.0029(15)
C8 0.030(2) 0.030(2) 0.0207(19) 0.0046(16) 0.0102(17) 0.0059(17)
C3 0.0195(17) 0.0134(17) 0.0233(19) 0.0000(14) 0.0098(15) 0.0013(14)
C3A 0.0184(17) 0.0162(17) 0.0209(18) -0.0041(14) 0.0125(14) -0.0051(14)
C4 0.0251(19) 0.026(2) 0.0219(19) -0.0092(16) 0.0137(16) -0.0101(16)
C5 0.0226(19) 0.037(2) 0.0203(19) -0.0074(17) 0.0116(16) -0.0137(17)
C6 0.0159(17) 0.033(2) 0.0217(19) 0.0016(16) 0.0047(15) -0.0042(15)
C7 0.0185(18) 0.022(2) 0.026(2) -0.0003(15) 0.0106(16) -0.0025(15)
C7A 0.0139(16) 0.0195(18) 0.0224(18) -0.0036(15) 0.0096(14) -0.0033(14)
C9 0.039(2) 0.022(2) 0.024(2) -0.0024(16) 0.0171(18) 0.0038(18)
C10 0.027(2) 0.022(2) 0.0233(19) -0.0036(15) 0.0127(16) 0.0030(16)
C16 0.034(2) 0.031(2) 0.029(2) -0.0133(18) 0.0108(18) -0.0043(19)
C11 0.0227(19) 0.0216(19) 0.0197(18) -0.0022(15) 0.0092(16) 0.0018(15)
C11A 0.0232(19) 0.0216(19) 0.0193(18) 0.0024(14) 0.0124(16) 0.0030(15)
C12 0.0253(19) 0.026(2) 0.027(2) -0.0019(17) 0.0147(16) 0.0013(17)
C13 0.024(2) 0.032(2) 0.038(2) 0.0001(19) 0.0167(18) -0.0035(18)
C14 0.033(2) 0.030(2) 0.043(3) 0.006(2) 0.025(2) 0.0054(19)
C15 0.042(2) 0.024(2) 0.036(2) 0.0012(18) 0.028(2) 0.0075(19)
C15A 0.033(2) 0.0186(18) 0.0227(19) 0.0011(16) 0.0158(17) 0.0039(17)
C17 0.0236(19) 0.026(2) 0.023(2) -0.0031(16) 0.0123(17) 0.0012(16)
O17 0.0223(15) 0.049(2) 0.0281(17) -0.0075(14) 0.0049(13) -0.0051(14)
C18 0.0177(18) 0.028(2) 0.0201(19) -0.0024(15) 0.0071(15) -0.0032(15)
O18 0.0358(17) 0.042(2) 0.0380(18) -0.0090(15) 0.0225(15) -0.0128(14)
C19 0.0217(19) 0.023(2) 0.031(2) -0.0061(17) 0.0082(16) -0.0065(16)
O19 0.0419(18) 0.0229(16) 0.054(2) 0.0000(15) 0.0134(16) -0.0033(14)

loop_
_atom_type_symbol
_atom_type_description
_atom_type_scat_dispersion_real
_atom_type_scat_dispersion_imag
_atom_type_scat_source
C C 0.0033 0.0016 'International Tables Vol C Tables 4.2.6.8 and 6.1.1.4'
H H 0.0000 0.0000 'International Tables Vol C Tables 4.2.6.8 and 6.1.1.4'
O O 0.0106 0.0060 'International Tables Vol C Tables 4.2.6.8 and 6.1.1.4'
Re Re -1.0185 7.2310 'International Tables Vol C Tables 4.2.6.8 and 6.1.1.4'

loop_
_geom_angle_atom_site_label_1
_geom_angle_atom_site_label_2
_geom_angle_atom_site_label_3
_geom_angle
C17 Re C19 91.14(17)
C17 Re C18 88.82(17)
C19 Re C18 91.17(17)
C17 Re C3 110.40(15)
C19 Re C3 154.23(15)
C18 Re C3 102.86(15)
C17 Re C1 111.87(15)
C19 Re C1 98.71(15)
C18 Re C1 156.70(15)
C3 Re C1 60.81(13)
C17 Re C2 94.30(15)
C19 Re C2 132.18(15)
C18 Re C2 136.35(15)
C3 Re C2 36.00(13)
C1 Re C2 36.14(13)
C17 Re C7A 148.32(15)
C19 Re C7A 94.21(15)
C18 Re C7A 122.20(14)
C3 Re C7A 60.03(13)
C1 Re C7A 36.45(12)
C2 Re C7A 59.65(13)
C17 Re C3A 146.44(16)
C19 Re C3A 121.73(15)
C18 Re C3A 96.46(14)
C3 Re C3A 36.12(13)
C1 Re C3A 60.41(12)
C2 Re C3A 59.61(13)
C7A Re C3A 35.60(12)
C2 C1 C7A 106.7(3)
C2 C1 C11 125.1(3)
C7A C1 C11 126.2(3)
C2 C1 Re 72.4(2)
C7A C1 Re 73.00(19)
C11 C1 Re 132.4(3)
C3 C2 C1 108.9(3)
C3 C2 C8 124.8(3)
C1 C2 C8 126.3(3)
C3 C2 Re 70.8(2)
C1 C2 Re 71.5(2)
C8 C2 Re 125.8(3)
C2 C8 H8A 109.5
C2 C8 H8B 109.5
H8A C8 H8B 109.5
C2 C8 H8C 109.5
H8A C8 H8C 109.5
H8B C8 H8C 109.5
C2 C3 C3A 108.2(3)
C2 C3 Re 73.2(2)
C3A C3 Re 74.1(2)
C2 C3 H3 125.9
C3A C3 H3 125.9
Re C3 H3 118.7
C4 C3A C7A 120.0(3)
C4 C3A C3 132.5(3)
C7A C3A C3 107.5(3)
C4 C3A Re 123.4(2)
C7A C3A Re 71.9(2)
C3 C3A Re 69.7(2)
C5 C4 C3A 118.5(4)
C5 C4 H4 120.8
C3A C4 H4 120.8
C4 C5 C6 121.8(4)
C4 C5 H5 119.1
C6 C5 H5 119.1
C7 C6 C5 121.8(4)
C7 C6 H6 119.1
C5 C6 H6 119.1
C6 C7 C7A 118.0(4)
C6 C7 H7 121.0
C7A C7 H7 121.0
C7 C7A C3A 119.9(3)
C7 C7A C1 131.6(3)
C3A C7A C1 108.4(3)
C7 C7A Re 122.1(3)
C3A C7A Re 72.46(19)
C1 C7A Re 70.55(19)
C15A C9 C10 104.4(3)
C15A C9 H9A 110.9
C10 C9 H9A 110.9
C15A C9 H9B 110.9
C10 C9 H9B 110.9
H9A C9 H9B 108.9
C11 C10 C16 130.6(4)
C11 C10 C9 109.7(3)
C16 C10 C9 119.8(3)
C10 C16 H16A 109.5
C10 C16 H16B 109.5
H16A C16 H16B 109.5
C10 C16 H16C 109.5
H16A C16 H16C 109.5
H16B C16 H16C 109.5
C10 C11 C11A 109.3(3)
C10 C11 C1 130.7(4)
C11A C11 C1 119.9(3)
C12 C11A C15A 120.7(4)
C12 C11A C11 130.9(4)
C15A C11A C11 108.4(3)
C13 C12 C11A 117.9(4)
C13 C12 H12 121.0
C11A C12 H12 121.0
C14 C13 C12 121.7(4)
C14 C13 H13 119.2
C12 C13 H13 119.2
C13 C14 C15 120.2(4)
C13 C14 H14 119.9
C15 C14 H14 119.9
C15A C15 C14 119.2(4)
C15A C15 H15 120.4
C14 C15 H15 120.4
C15 C15A C11A 120.3(4)
C15 C15A C9 131.5(4)
C11A C15A C9 108.2(3)
O17 C17 Re 177.0(4)
O18 C18 Re 178.6(4)
O19 C19 Re 175.2(4)

loop_
_geom_bond_atom_site_label_1
_geom_bond_atom_site_label_2
_geom_bond_distance
Re C17 1.893(4)
Re C19 1.911(4)
Re C18 1.922(4)
Re C3 2.287(4)
Re C1 2.306(3)
Re C2 2.318(4)
Re C7A 2.338(3)
Re C3A 2.345(3)
C1 C2 1.434(5)
C1 C7A 1.453(5)
C1 C11 1.489(5)
C2 C3 1.423(5)
C2 C8 1.503(5)
C8 H8A 0.9800
C8 H8B 0.9800
C8 H8C 0.9800
C3 C3A 1.437(5)
C3 H3 0.9500
C3A C4 1.427(5)
C3A C7A 1.432(5)
C4 C5 1.359(6)
C4 H4 0.9500
C5 C6 1.417(6)
C5 H5 0.9500
C6 C7 1.376(6)
C6 H6 0.9500
C7 C7A 1.427(5)
C7 H7 0.9500
C9 C15A 1.498(6)
C9 C10 1.498(5)
C9 H9A 0.9900
C9 H9B 0.9900
C10 C11 1.355(5)
C10 C16 1.489(6)
C16 H16A 0.9800
C16 H16B 0.9800
C16 H16C 0.9800
C11 C11A 1.478(5)
C11A C12 1.393(6)
C11A C15A 1.399(5)
C12 C13 1.392(5)
C12 H12 0.9500
C13 C14 1.378(6)
C13 H13 0.9500
C14 C15 1.391(7)
C14 H14 0.9500
C15 C15A 1.382(6)
C15 H15 0.9500
C17 O17 1.160(5)
C18 O18 1.147(5)
C19 O19 1.151(5)

loop_
_geom_torsion_atom_site_label_1
_geom_torsion_atom_site_label_2
_geom_torsion_atom_site_label_3
_geom_torsion_atom_site_label_4
_geom_torsion
C17 Re C1 C2 65.6(2)
C19 Re C1 C2 160.4(2)
C18 Re C1 C2 -85.5(4)
C3 Re C1 C2 -36.3(2)
C7A Re C1 C2 -114.3(3)
C3A Re C1 C2 -77.9(2)
C17 Re C1 C7A 180.0(2)
C19 Re C1 C7A -85.3(2)
C18 Re C1 C7A 28.8(5)
C3 Re C1 C7A 78.1(2)
C2 Re C1 C7A 114.3(3)
C3A Re C1 C7A 36.4(2)
C17 Re C1 C11 -56.2(4)
C19 Re C1 C11 38.6(4)
C18 Re C1 C11 152.7(4)
C3 Re C1 C11 -158.1(4)
C2 Re C1 C11 -121.8(4)
C7A Re C1 C11 123.9(5)
C3A Re C1 C11 160.2(4)
C7A C1 C2 C3 -4.2(4)
C11 C1 C2 C3 -168.9(3)
Re C1 C2 C3 61.3(3)
C7A C1 C2 C8 173.2(4)
C11 C1 C2 C8 8.6(6)
Re C1 C2 C8 -121.3(4)
C7A C1 C2 Re -65.5(2)
C11 C1 C2 Re 129.9(4)
C17 Re C2 C3 119.4(2)
C19 Re C2 C3 -145.1(2)
C18 Re C2 C3 26.6(3)
C1 Re C2 C3 -118.5(3)
C7A Re C2 C3 -79.7(2)
C3A Re C2 C3 -38.2(2)
C17 Re C2 C1 -122.0(2)
C19 Re C2 C1 -26.6(3)
C18 Re C2 C1 145.2(2)
C3 Re C2 C1 118.5(3)
C7A Re C2 C1 38.9(2)
C3A Re C2 C1 80.4(2)
C17 Re C2 C8 -0.2(3)
C19 Re C2 C8 95.2(4)
C18 Re C2 C8 -93.0(4)
C3 Re C2 C8 -119.6(4)
C1 Re C2 C8 121.8(4)
C7A Re C2 C8 160.7(4)
C3A Re C2 C8 -157.8(4)
C1 C2 C3 C3A 4.7(4)
C8 C2 C3 C3A -172.8(3)
Re C2 C3 C3A 66.4(2)
C1 C2 C3 Re -61.7(3)
C8 C2 C3 Re 120.9(4)
C17 Re C3 C2 -67.9(2)
C19 Re C3 C2 77.1(4)
C18 Re C3 C2 -161.5(2)
C1 Re C3 C2 36.4(2)
C7A Re C3 C2 78.5(2)
C3A Re C3 C2 115.2(3)
C17 Re C3 C3A 176.9(2)
C19 Re C3 C3A -38.1(4)
C18 Re C3 C3A 83.3(2)
C1 Re C3 C3A -78.8(2)
C2 Re C3 C3A -115.2(3)
C7A Re C3 C3A -36.67(19)
C2 C3 C3A C4 177.0(4)
Re C3 C3A C4 -117.2(4)
C2 C3 C3A C7A -3.3(4)
Re C3 C3A C7A 62.4(2)
C2 C3 C3A Re -65.8(2)
C17 Re C3A C4 122.9(4)
C19 Re C3A C4 -70.2(4)
C18 Re C3A C4 25.2(3)
C3 Re C3A C4 128.2(4)
C1 Re C3A C4 -151.8(4)
C2 Re C3A C4 166.3(4)
C7A Re C3A C4 -114.5(4)
C17 Re C3A C7A -122.6(3)
C19 Re C3A C7A 44.3(3)
C18 Re C3A C7A 139.7(2)
C3 Re C3A C7A -117.3(3)
C1 Re C3A C7A -37.3(2)
C2 Re C3A C7A -79.2(2)
C17 Re C3A C3 -5.3(4)
C19 Re C3A C3 161.6(2)
C18 Re C3A C3 -103.0(2)
C1 Re C3A C3 80.0(2)
C2 Re C3A C3 38.1(2)
C7A Re C3A C3 117.3(3)
C7A C3A C4 C5 0.6(5)
C3 C3A C4 C5 -179.8(4)
Re C3A C4 C5 87.8(4)
C3A C4 C5 C6 -1.9(6)
C4 C5 C6 C7 1.4(6)
C5 C6 C7 C7A 0.4(6)
C6 C7 C7A C3A -1.6(5)
C6 C7 C7A C1 179.3(4)
C6 C7 C7A Re -88.8(4)
C4 C3A C7A C7 1.2(5)
C3 C3A C7A C7 -178.5(3)
Re C3A C7A C7 -117.5(3)
C4 C3A C7A C1 -179.6(3)
C3 C3A C7A C1 0.7(4)
Re C3A C7A C1 61.7(2)
C4 C3A C7A Re 118.7(3)
C3 C3A C7A Re -61.0(2)
C2 C1 C7A C7 -178.8(4)
C11 C1 C7A C7 -14.3(7)
Re C1 C7A C7 116.2(4)
C2 C1 C7A C3A 2.1(4)
C11 C1 C7A C3A 166.6(4)
Re C1 C7A C3A -63.0(2)
C2 C1 C7A Re 65.0(2)
C11 C1 C7A Re -130.5(4)
C17 Re C7A C7 -127.7(4)
C19 Re C7A C7 -28.6(3)
C18 Re C7A C7 65.4(4)
C3 Re C7A C7 152.0(4)
C1 Re C7A C7 -127.6(4)
C2 Re C7A C7 -166.1(4)
C3A Re C7A C7 114.8(4)
C17 Re C7A C3A 117.5(3)
C19 Re C7A C3A -143.4(2)
C18 Re C7A C3A -49.4(3)
C3 Re C7A C3A 37.2(2)
C1 Re C7A C3A 117.6(3)
C2 Re C7A C3A 79.1(2)
C17 Re C7A C1 -0.1(4)
C19 Re C7A C1 99.0(2)
C18 Re C7A C1 -167.0(2)
C3 Re C7A C1 -80.4(2)
C2 Re C7A C1 -38.5(2)
C3A Re C7A C1 -117.6(3)
C15A C9 C10 C11 0.5(5)
C15A C9 C10 C16 -179.0(4)
C16 C10 C11 C11A 178.0(4)
C9 C10 C11 C11A -1.5(5)
C16 C10 C11 C1 -5.4(8)
C9 C10 C11 C1 175.2(4)
C2 C1 C11 C10 -70.7(6)
C7A C1 C11 C10 127.6(5)
Re C1 C11 C10 27.4(7)
C2 C1 C11 C11A 105.6(4)
C7A C1 C11 C11A -56.1(6)
Re C1 C11 C11A -156.3(3)
C10 C11 C11A C12 179.6(4)
C1 C11 C11A C12 2.5(6)
C10 C11 C11A C15A 1.9(5)
C1 C11 C11A C15A -175.1(4)
C15A C11A C12 C13 -0.6(6)
C11 C11A C12 C13 -178.0(4)
C11A C12 C13 C14 0.4(6)
C12 C13 C14 C15 -0.3(7)
C13 C14 C15 C15A 0.3(7)
C14 C15 C15A C11A -0.4(6)
C14 C15 C15A C9 179.7(4)
C12 C11A C15A C15 0.6(6)
C11 C11A C15A C15 178.5(4)
C12 C11A C15A C9 -179.5(4)
C11 C11A C15A C9 -1.5(4)
C10 C9 C15A C15 -179.4(4)
C10 C9 C15A C11A 0.7(4)
